data_2007969
loop_
_publ_author_name
'Addlagatta Anthony'
'Mariusz Jaskolski'
'Ashwini Nangia'
'Gautam R. Desiraju'

_publ_section_title
;
 17,17-Ethylenedioxyandrost-4-ene-3,6-dione and
 17,17-Ethylenedioxyandrosta-1,4-diene-3,6-dione
;
_journal_issue 12
_journal_name_full 'Acta Crystallographica Section C'
_journal_page_first 1894
_journal_page_last 1898
_journal_paper_doi 10.1107/S0108270198008385
_journal_volume 54
_journal_year 1998
_chemical_formula_moiety 'C21 H26 O4'
_chemical_formula_sum 'C21 H26 O4'
_chemical_formula_weight 342.42
_chemical_melting_point 480
_chemical_name_common 17-Ethylenedioxyandrosta-1,4-diene-3,6-dione
_chemical_name_systematic
;
17-Ethylenedioxyandrosta-1,4-diene-3,6-dione
;
_space_group_IT_number 19
_symmetry_cell_setting orthorhombic
_symmetry_space_group_name_Hall 'P 2ac 2ab'
_symmetry_space_group_name_H-M 'P 21 21 21'
_cell_angle_alpha 90.00
_cell_angle_beta 90.00
_cell_angle_gamma 90.00
_cell_formula_units_Z 4
_cell_length_a 9.854(2)
_cell_length_b 10.860(2)
_cell_length_c 16.524(3)
_cell_measurement_reflns_used 53
_cell_measurement_temperature 293(2)
_cell_measurement_theta_max 21.5
_cell_measurement_theta_min 7.5
_cell_volume 1768.3(6)
_computing_cell_refinement 'Kuma (1989) KM-4 system'
_computing_data_collection 'Kuma (1989) KM-4 system'
_computing_data_reduction 'Kuma (1989) KM-4 system'
_computing_molecular_graphics 'ORTEPII (Johnson, 1976), PLUTO (Motherwell & Clegg, 1978)'
_computing_publication_material SHELXL93
_computing_structure_refinement 'SHELXL93 (Sheldrick, 1993)'
_computing_structure_solution 'SHELXS86 (Sheldrick, 1990)'
_diffrn_ambient_temperature 293(2)
_diffrn_measurement_device 'KM-4 diffractometer'
_diffrn_measurement_method \w--2\q
_diffrn_radiation_monochromator graphite
_diffrn_radiation_source 'fine-focus sealed tube'
_diffrn_radiation_type MoK\a
_diffrn_radiation_wavelength 0.71073
_diffrn_reflns_av_R_equivalents 0.0000
_diffrn_reflns_av_sigmaI/netI 0.0477
_diffrn_reflns_limit_h_max 11
_diffrn_reflns_limit_h_min 0
_diffrn_reflns_limit_k_max 12
_diffrn_reflns_limit_k_min 0
_diffrn_reflns_limit_l_max 19
_diffrn_reflns_limit_l_min 0
_diffrn_reflns_number 1810
_diffrn_reflns_theta_max 25.04
_diffrn_reflns_theta_min 2.24
_diffrn_standards_decay_% <1
_diffrn_standards_interval_count 100
_diffrn_standards_number 2
_exptl_absorpt_coefficient_mu 0.088
_exptl_absorpt_correction_type none
_exptl_crystal_colour 'light yellow'
_exptl_crystal_density_diffrn 1.286
_exptl_crystal_density_meas ?
_exptl_crystal_description prism
_exptl_crystal_F_000 736
_exptl_crystal_size_max 0.55
_exptl_crystal_size_mid 0.40
_exptl_crystal_size_min 0.25
_refine_diff_density_max 0.153
_refine_diff_density_min -0.141
_refine_ls_extinction_method none
_refine_ls_goodness_of_fit_all 1.035
_refine_ls_goodness_of_fit_obs 1.094
_refine_ls_hydrogen_treatment H_atoms_fixed
_refine_ls_matrix_type full
_refine_ls_number_parameters 226
_refine_ls_number_reflns 1807
_refine_ls_number_restraints 0
_refine_ls_restrained_S_all 1.060
_refine_ls_restrained_S_obs 1.094
_refine_ls_R_factor_all 0.1084
_refine_ls_R_factor_obs 0.0375
_refine_ls_shift/esd_max 0.000
_refine_ls_shift/esd_mean 0.000
_refine_ls_structure_factor_coef Fsqd
_refine_ls_weighting_details 'w = 1/[\s^2^(Fo^2^)+(0.0474P)^2^+0.4925P] where P=(Fo^2^+2Fc^2^)/3'
_refine_ls_weighting_scheme calc
_refine_ls_wR_factor_all 0.1158
_refine_ls_wR_factor_obs 0.0888
_reflns_number_observed 1097
_reflns_number_total 1810
_reflns_observed_criterion >2sigma(I)
_cod_data_source_file ka1285.cif
_cod_data_source_block II
_cod_depositor_comments
;
The following automatic conversions were performed:

'_chemical_melting_point' value '480 K' was changed to '480' - the
value should be numeric and without a unit designator.

Automatic conversion script
Id: cif_fix_values 1646 2011-03-28 12:23:43Z adriana 

The following automatic conversions were performed:

'_chemical_melting_point' value '480 K' was changed to '480' - the
value should be numeric and without a unit designator.

Automatic conversion script
Id: cif_fix_values 1715 2011-07-08 13:25:40Z adriana 

The following automatic conversions were performed:

'_exptl_crystal_density_meas' value 'not measured' was changed to '?'
- the value is perceived as not measured.

Automatic conversion script
Id: cif_fix_values 3008 2015-01-20 13:52:24Z robertas 

The following automatic conversions were performed:

'_refine_ls_weighting_scheme' value 'calc w =
1/[\s^2^(Fo^2^)+(0.0474P)^2^+0.4925P] where P=(Fo^2^+2Fc^2^)/3' was
changed to 'calc'. New tag '_refine_ls_weighting_details' was
created. The value of the new tag was set to 'w =
1/[\s^2^(Fo^2^)+(0.0474P)^2^+0.4925P] where P=(Fo^2^+2Fc^2^)/3'.

Automatic conversion script
Id: cif_fix_values 3143 2015-03-26 13:38:13Z robertas 
;
_cod_database_code 2007969

loop_
_symmetry_equiv_pos_as_xyz
'x, y, z'
'-x+1/2, -y, z+1/2'
'-x, y+1/2, -z+1/2'
'x+1/2, -y+1/2, -z'

loop_
_atom_site_aniso_label
_atom_site_aniso_U_11
_atom_site_aniso_U_22
_atom_site_aniso_U_33
_atom_site_aniso_U_12
_atom_site_aniso_U_13
_atom_site_aniso_U_23
C1 0.052(3) 0.047(2) 0.072(3) 0.002(2) 0.003(2) -0.007(2)
C2 0.067(3) 0.034(3) 0.082(3) 0.008(2) -0.009(3) 0.001(2)
C3 0.066(3) 0.047(3) 0.051(2) -0.009(2) -0.011(2) 0.001(2)
O3 0.102(3) 0.048(2) 0.086(2) -0.016(2) 0.006(2) 0.015(2)
C4 0.046(2) 0.050(2) 0.051(2) -0.003(2) -0.004(2) 0.000(2)
C5 0.042(2) 0.042(2) 0.050(2) 0.001(2) -0.004(2) -0.002(2)
C6 0.045(2) 0.046(2) 0.069(3) 0.004(2) 0.005(2) 0.002(2)
O6 0.044(2) 0.064(2) 0.165(4) 0.0122(15) -0.018(2) -0.010(2)
C7 0.044(2) 0.041(2) 0.067(3) 0.005(2) 0.001(2) -0.004(2)
C8 0.047(2) 0.040(2) 0.045(2) 0.006(2) 0.001(2) 0.006(2)
C9 0.038(2) 0.035(2) 0.044(2) 0.006(2) -0.001(2) 0.001(2)
C10 0.050(2) 0.039(2) 0.052(2) 0.004(2) 0.002(2) -0.002(2)
C11 0.049(2) 0.050(2) 0.064(3) 0.007(2) 0.000(2) -0.007(2)
C12 0.040(2) 0.056(3) 0.065(3) -0.002(2) 0.004(2) 0.000(2)
C13 0.052(2) 0.042(2) 0.044(2) -0.005(2) 0.001(2) 0.008(2)
C14 0.044(2) 0.038(2) 0.044(2) 0.001(2) 0.000(2) 0.006(2)
C15 0.061(3) 0.039(2) 0.076(3) 0.003(2) -0.001(2) -0.001(2)
C16 0.075(3) 0.042(2) 0.082(3) -0.001(2) -0.002(3) -0.001(3)
C17 0.060(3) 0.049(2) 0.056(3) -0.010(2) 0.001(2) 0.012(2)
C18 0.072(3) 0.077(3) 0.052(3) -0.020(3) -0.002(2) 0.012(2)
C19 0.069(3) 0.057(3) 0.054(2) -0.009(2) -0.001(2) -0.003(2)
O20 0.069(2) 0.075(2) 0.055(2) -0.011(2) -0.004(2) 0.008(2)
C21 0.081(4) 0.136(6) 0.085(4) -0.041(4) -0.032(3) 0.025(4)
C22 0.065(3) 0.198(7) 0.077(4) -0.030(4) -0.004(3) 0.029(5)
O23 0.062(2) 0.075(2) 0.073(2) -0.025(2) -0.004(2) 0.021(2)

loop_
_atom_site_label
_atom_site_fract_x
_atom_site_fract_y
_atom_site_fract_z
_atom_site_U_iso_or_equiv
_atom_site_thermal_displace_type
_atom_site_calc_flag
_atom_site_refinement_flags
_atom_site_occupancy
_atom_site_disorder_group
_atom_site_type_symbol
C1 -0.3742(4) -0.7739(4) -0.4462(3) 0.0571(11) Uani d . 1 . C
H11 -0.2902(4) -0.7830(4) -0.4712(3) 0.078 Uiso calc R 1 . H
C2 -0.4302(5) -0.8736(4) -0.4161(3) 0.0611(13) Uani d . 1 . C
H21 -0.3849(5) -0.9484(4) -0.4209(3) 0.070 Uiso calc R 1 . H
C3 -0.5601(5) -0.8705(4) -0.3757(2) 0.0546(11) Uani d . 1 . C
O3 -0.6128(4) -0.9624(3) -0.3471(2) 0.0786(10) Uani d . 1 . O
C4 -0.6264(4) -0.7498(3) -0.3715(2) 0.0490(10) Uani d . 1 . C
H41 -0.7118(4) -0.7436(3) -0.3478(2) 0.046 Uiso calc R 1 . H
C5 -0.5675(4) -0.6490(4) -0.4008(2) 0.0448(9) Uani d . 1 . C
C6 -0.6328(4) -0.5268(4) -0.3877(3) 0.0535(11) Uani d . 1 . C
O6 -0.7519(3) -0.5109(3) -0.4012(3) 0.0912(13) Uani d . 1 . O
C7 -0.5421(4) -0.4296(3) -0.3545(3) 0.0506(11) Uani d . 1 . C
H71 -0.5287(4) -0.4443(3) -0.2971(3) 0.048 Uiso calc R 1 . H
H72 -0.5860(4) -0.3502(3) -0.3604(3) 0.079 Uiso calc R 1 . H
C8 -0.4033(4) -0.4253(3) -0.3964(3) 0.0440(9) Uani d . 1 . C
H81 -0.4164(4) -0.3967(3) -0.4522(3) 0.037 Uiso calc R 1 . H
C9 -0.3390(3) -0.5534(3) -0.3989(2) 0.0391(9) Uani d . 1 . C
H91 -0.3321(3) -0.5816(3) -0.3427(2) 0.035 Uiso calc R 1 . H
C10 -0.4329(4) -0.6479(4) -0.4441(2) 0.0468(10) Uani d . 1 . C
C11 -0.1950(4) -0.5507(4) -0.4326(3) 0.0543(11) Uani d . 1 . C
H111 -0.1549(4) -0.6318(4) -0.4267(3) 0.060 Uiso calc R 1 . H
H112 -0.1989(4) -0.5321(4) -0.4900(3) 0.046 Uiso calc R 1 . H
C12 -0.1039(4) -0.4567(4) -0.3911(3) 0.0535(11) Uani d . 1 . C
H121 -0.0892(4) -0.4810(4) -0.3353(3) 0.035 Uiso calc R 1 . H
H122 -0.0165(4) -0.4545(4) -0.4181(3) 0.059 Uiso calc R 1 . H
C13 -0.1673(4) -0.3295(3) -0.3933(2) 0.0460(10) Uani d . 1 . C
C14 -0.3081(4) -0.3373(3) -0.3541(2) 0.0419(9) Uani d . 1 . C
H141 -0.2943(4) -0.3700(3) -0.2994(2) 0.041 Uiso calc R 1 . H
C15 -0.3498(4) -0.2016(4) -0.3441(3) 0.0587(12) Uani d . 1 . C
H151 -0.4119(4) -0.1917(4) -0.2991(3) 0.081 Uiso calc R 1 . H
H152 -0.3925(4) -0.1708(4) -0.3930(3) 0.047 Uiso calc R 1 . H
C16 -0.2149(4) -0.1345(4) -0.3278(3) 0.0661(13) Uani d . 1 . C
H161 -0.2035(4) -0.0663(4) -0.3651(3) 0.073 Uiso calc R 1 . H
H162 -0.2129(4) -0.1027(4) -0.2729(3) 0.103 Uiso calc R 1 . H
C17 -0.1028(4) -0.2297(4) -0.3399(3) 0.0549(11) Uani d . 1 . C
C18 -0.1727(5) -0.2809(4) -0.4804(2) 0.0671(13) Uani d . 1 . C
H181 -0.2130(5) -0.2004(4) -0.4808(2) 0.116 Uiso calc R 1 . H
H182 -0.2261(5) -0.3356(4) -0.5131(2) 0.076 Uiso calc R 1 . H
H183 -0.0823(5) -0.2762(4) -0.5019(2) 0.078 Uiso calc R 1 . H
C19 -0.4585(5) -0.6094(4) -0.5327(2) 0.0602(12) Uani d . 1 . C
H191 -0.4966(5) -0.5281(4) -0.5340(2) 0.072 Uiso calc R 1 . H
H192 -0.5205(5) -0.6663(4) -0.5574(2) 0.085 Uiso calc R 1 . H
H193 -0.3742(5) -0.6100(4) -0.5619(2) 0.071 Uiso calc R 1 . H
O20 -0.0634(3) -0.2792(3) -0.2632(2) 0.0661(9) Uani d . 1 . O
C21 0.0763(5) -0.2673(6) -0.2553(3) 0.101(2) Uani d . 1 . C
H211 0.1199(5) -0.3470(6) -0.2606(3) 0.357 Uiso calc R 1 . H
H212 0.0989(5) -0.2332(6) -0.2028(3) 0.118 Uiso calc R 1 . H
C22 0.1211(6) -0.1850(7) -0.3195(3) 0.113(3) Uani d . 1 . C
H221 0.1408(6) -0.1040(7) -0.2979(3) 0.299 Uiso calc R 1 . H
H222 0.2023(6) -0.2169(7) -0.3452(3) 0.161 Uiso calc R 1 . H
O23 0.0167(3) -0.1790(3) -0.3740(2) 0.0698(9) Uani d . 1 . O

loop_
_atom_type_symbol
_atom_type_description
_atom_type_scat_dispersion_real
_atom_type_scat_dispersion_imag
_atom_type_scat_source
C C 0.0033 0.0016 'International Tables Vol C Tables 4.2.6.8 and 6.1.1.4'
H H 0.0000 0.0000 'International Tables Vol C Tables 4.2.6.8 and 6.1.1.4'
O O 0.0106 0.0060 'International Tables Vol C Tables 4.2.6.8 and 6.1.1.4'

loop_
_geom_angle_atom_site_label_1
_geom_angle_atom_site_label_2
_geom_angle_atom_site_label_3
_geom_angle
_geom_angle_publ_flag
C2 C1 C10 125.9(4) yes
C2 C1 H11 117.0(3) ?
C10 C1 H11 117.0(2) ?
C1 C2 C3 121.9(4) yes
C1 C2 H21 119.0(3) ?
C3 C2 H21 119.0(2) ?
O3 C3 C2 122.5(4) yes
O3 C3 C4 121.5(4) yes
C2 C3 C4 116.0(4) yes
C5 C4 C3 121.6(4) yes
C5 C4 H41 119.2(2) ?
C3 C4 H41 119.2(2) ?
C4 C5 C6 119.5(3) yes
C4 C5 C10 124.3(4) yes
C6 C5 C10 116.2(3) ?
O6 C6 C7 123.4(4) ?
O6 C6 C5 121.4(4) ?
C7 C6 C5 115.2(3) ?
C6 C7 C8 113.0(3) ?
C6 C7 H71 109.0(2) ?
C8 C7 H71 109.0(2) ?
C6 C7 H72 109.0(2) ?
C8 C7 H72 109.0(2) ?
H71 C7 H72 107.8 ?
C14 C8 C9 109.3(3) ?
C14 C8 C7 111.3(3) ?
C9 C8 C7 110.7(3) ?
C14 C8 H81 108.5(2) ?
C9 C8 H81 108.5(2) ?
C7 C8 H81 108.5(2) ?
C11 C9 C8 112.2(3) ?
C11 C9 C10 112.8(3) ?
C8 C9 C10 111.3(3) ?
C11 C9 H91 106.7(2) ?
C8 C9 H91 106.7(2) ?
C10 C9 H91 106.7(2) ?
C1 C10 C5 110.3(3) ?
C1 C10 C19 106.9(4) ?
C5 C10 C19 108.0(3) ?
C1 C10 C9 112.5(3) ?
C5 C10 C9 107.4(3) ?
C19 C10 C9 111.7(3) ?
C12 C11 C9 113.4(3) ?
C12 C11 H111 108.9(2) ?
C9 C11 H111 108.9(2) ?
C12 C11 H112 108.9(2) ?
C9 C11 H112 108.9(2) ?
H111 C11 H112 107.7 ?
C13 C12 C11 110.9(3) ?
C13 C12 H121 109.4(2) ?
C11 C12 H121 109.4(2) ?
C13 C12 H122 109.4(2) ?
C11 C12 H122 109.4(2) ?
H121 C12 H122 108.0 ?
C12 C13 C14 108.2(3) ?
C12 C13 C18 110.5(4) ?
C14 C13 C18 112.6(3) ?
C12 C13 C17 117.3(3) ?
C14 C13 C17 99.8(3) ?
C18 C13 C17 108.1(3) ?
C8 C14 C13 113.7(3) ?
C8 C14 C15 119.3(3) ?
C13 C14 C15 103.5(3) ?
C8 C14 H141 106.5(2) ?
C13 C14 H141 106.5(2) ?
C15 C14 H141 106.5(2) ?
C14 C15 C16 104.0(3) ?
C14 C15 H151 111.0(2) ?
C16 C15 H151 111.0(3) ?
C14 C15 H152 111.0(2) ?
C16 C15 H152 111.0(3) ?
H151 C15 H152 109.0 ?
C17 C16 C15 106.3(3) ?
C17 C16 H161 110.5(2) ?
C15 C16 H161 110.5(2) ?
C17 C16 H162 110.5(2) ?
C15 C16 H162 110.5(3) ?
H161 C16 H162 108.7 ?
O23 C17 O20 105.8(3) ?
O23 C17 C16 113.0(3) ?
O20 C17 C16 109.5(4) ?
O23 C17 C13 113.0(3) ?
O20 C17 C13 110.9(3) ?
C16 C17 C13 104.7(3) ?
C13 C18 H181 109.5(2) ?
C13 C18 H182 109.5(2) ?
H181 C18 H182 109.5 ?
C13 C18 H183 109.5(2) ?
H181 C18 H183 109.5 ?
H182 C18 H183 109.5 ?
C10 C19 H191 109.5(2) ?
C10 C19 H192 109.5(2) ?
H191 C19 H192 109.5 ?
C10 C19 H193 109.5(2) ?
H191 C19 H193 109.5 ?
H192 C19 H193 109.5 ?
C21 O20 C17 108.5(4) ?
O20 C21 C22 106.8(5) ?
O20 C21 H211 110.4(3) ?
C22 C21 H211 110.4(4) ?
O20 C21 H212 110.4(3) ?
C22 C21 H212 110.4(4) ?
H211 C21 H212 108.6 ?
O23 C22 C21 106.3(4) ?
O23 C22 H221 110.5(4) ?
C21 C22 H221 110.5(4) ?
O23 C22 H222 110.5(3) ?
C21 C22 H222 110.5(4) ?
H221 C22 H222 108.7 ?
C22 O23 C17 110.2(3) ?

loop_
_geom_bond_atom_site_label_1
_geom_bond_atom_site_label_2
_geom_bond_site_symmetry_2
_geom_bond_distance
_geom_bond_publ_flag
C1 C2 . 1.313(5) yes
C1 C10 . 1.487(5) yes
C1 H11 . 0.93 ?
C2 C3 . 1.444(6) yes
C2 H21 . 0.93 ?
C3 O3 . 1.220(5) yes
C3 C4 . 1.466(6) yes
C4 C5 . 1.331(5) yes
C4 H41 . 0.93 ?
C5 C6 . 1.491(5) yes
C5 C10 . 1.507(5) yes
C6 O6 . 1.207(5) yes
C6 C7 . 1.488(5) yes
C7 C8 . 1.534(5) ?
C7 H71 . 0.97 ?
C7 H72 . 0.97 ?
C8 C14 . 1.511(5) ?
C8 C9 . 1.530(5) ?
C8 H81 . 0.98 ?
C9 C11 . 1.525(5) ?
C9 C10 . 1.570(5) ?
C9 H91 . 0.98 ?
C10 C19 . 1.544(6) ?
C11 C12 . 1.523(6) ?
C11 H111 . 0.97 ?
C11 H112 . 0.97 ?
C12 C13 . 1.516(5) ?
C12 H121 . 0.97 ?
C12 H122 . 0.97 ?
C13 C14 . 1.533(5) ?
C13 C18 . 1.534(5) ?
C13 C17 . 1.535(6) ?
C14 C15 . 1.539(5) ?
C14 H141 . 0.98 ?
C15 C16 . 1.540(6) ?
C15 H151 . 0.97 ?
C15 H152 . 0.97 ?
C16 C17 . 1.527(6) ?
C16 H161 . 0.97 ?
C16 H162 . 0.97 ?
C17 O23 . 1.416(5) ?
C17 O20 . 1.431(5) ?
C18 H181 . 0.96 ?
C18 H182 . 0.96 ?
C18 H183 . 0.96 ?
C19 H191 . 0.96 ?
C19 H192 . 0.96 ?
C19 H193 . 0.96 ?
O20 C21 . 1.389(5) ?
C21 C22 . 1.455(8) ?
C21 H211 . 0.97 ?
C21 H212 . 0.97 ?
C22 O23 . 1.368(6) ?
C22 H221 . 0.97 ?
C22 H222 . 0.97 ?

loop_
_geom_hbond_atom_site_label_D
_geom_hbond_atom_site_label_H
_geom_hbond_atom_site_label_A
_geom_hbond_site_symmetry_A
_geom_hbond_distance_DH
_geom_hbond_distance_HA
_geom_hbond_distance_DA
_geom_hbond_angle_DHA
C4 H41 O20 3_444 0.93 2.90 3.795(5) 161
C7 H71 O3 3_454 0.97 2.77 3.682(6) 157
C11 H112 O3 4_534 0.97 2.82 3.732(6) 156
C12 H122 O6 1_655 0.97 2.69 3.522(5) 144
C14 H141 O3 3_454 0.98 2.78 3.675(5) 153
C19 H191 O23 4_444 0.96 2.72 3.499(5) 139
C22 H221 O3 1_665 0.97 2.99 3.596(8) 122

loop_
_geom_torsion_atom_site_label_1
_geom_torsion_atom_site_label_2
_geom_torsion_atom_site_label_3
_geom_torsion_atom_site_label_4
_geom_torsion
C10 C1 C2 C3 -0.3(7)
C1 C2 C3 O3 -179.6(4)
C1 C2 C3 C4 0.9(6)
O3 C3 C4 C5 178.2(4)
C2 C3 C4 C5 -2.3(6)
C3 C4 C5 C6 -173.9(4)
C3 C4 C5 C10 3.1(6)
C4 C5 C6 O6 -48.2(6)
C10 C5 C6 O6 134.6(5)
C4 C5 C6 C7 129.6(4)
C10 C5 C6 C7 -47.6(5)
O6 C6 C7 C8 -137.2(5)
C5 C6 C7 C8 45.0(5)
C6 C7 C8 C14 -172.6(3)
C6 C7 C8 C9 -50.8(5)
C14 C8 C9 C11 -51.4(4)
C7 C8 C9 C11 -174.3(3)
C14 C8 C9 C10 -178.8(3)
C7 C8 C9 C10 58.2(4)
C2 C1 C10 C5 0.8(6)
C2 C1 C10 C19 -116.3(5)
C2 C1 C10 C9 120.6(5)
C4 C5 C10 C1 -2.2(6)
C6 C5 C10 C1 174.9(4)
C4 C5 C10 C19 114.2(4)
C6 C5 C10 C19 -68.7(4)
C4 C5 C10 C9 -125.1(4)
C6 C5 C10 C9 51.9(4)
C11 C9 C10 C1 53.9(5)
C8 C9 C10 C1 -179.0(3)
C11 C9 C10 C5 175.4(3)
C8 C9 C10 C5 -57.5(4)
C11 C9 C10 C19 -66.3(4)
C8 C9 C10 C19 60.8(4)
C8 C9 C11 C12 51.6(5)
C10 C9 C11 C12 178.2(3)
C9 C11 C12 C13 -54.4(5)
C11 C12 C13 C14 56.4(4)
C11 C12 C13 C18 -67.3(4)
C11 C12 C13 C17 168.2(3)
C9 C8 C14 C13 57.2(4)
C7 C8 C14 C13 179.8(3)
C9 C8 C14 C15 179.8(4)
C7 C8 C14 C15 -57.7(5)
C12 C13 C14 C8 -60.1(4)
C18 C13 C14 C8 62.3(4)
C17 C13 C14 C8 176.8(3)
C12 C13 C14 C15 169.0(3)
C18 C13 C14 C15 -68.5(4)
C17 C13 C14 C15 45.9(4)
C8 C14 C15 C16 -160.6(3)
C13 C14 C15 C16 -33.2(4)
C14 C15 C16 C17 7.2(5)
C15 C16 C17 O23 144.8(4)
C15 C16 C17 O20 -97.5(4)
C15 C16 C17 C13 21.5(5)
C12 C13 C17 O23 78.9(4)
C14 C13 C17 O23 -164.7(3)
C18 C13 C17 O23 -46.8(5)
C12 C13 C17 O20 -39.7(5)
C14 C13 C17 O20 76.7(4)
C18 C13 C17 O20 -165.4(3)
C12 C13 C17 C16 -157.8(4)
C14 C13 C17 C16 -41.3(4)
C18 C13 C17 C16 76.6(4)
O23 C17 O20 C21 -4.8(5)
C16 C17 O20 C21 -126.8(4)
C13 C17 O20 C21 118.1(5)
C17 O20 C21 C22 12.6(7)
O20 C21 C22 O23 -15.9(8)
C21 C22 O23 C17 13.2(7)
O20 C17 O23 C22 -5.6(5)
C16 C17 O23 C22 114.3(5)
C13 C17 O23 C22 -127.1(5)

loop_
_cod_related_entry_id
_cod_related_entry_database
_cod_related_entry_code
1 ChemSpider 9902312
